data_4109069
loop_
_publ_author_name
'Yu-Bin Dong'
'Qiang Zhang'
'Li-Li Liu'
'Jian-Ping Ma'
'Bo Tang'
'Ru-Qi Huang'

_publ_section_title
;
 [Cu(C24H22N4O3)].CH2Cl2: A Discrete Breathing Metallamacrocycle Showing
 Selective and Reversible Guest Adsorption with Retention of Single
 Crystallinity
;
_journal_name_full 'Journal of the American Chemical Society'
_journal_page_first 1514
_journal_page_last 1515
_journal_paper_doi 10.1021/ja067384z
_journal_volume 129
_journal_year 2007
_chemical_formula_sum 'C50 H48 Cl4 Cu2 N8 O6'
_chemical_formula_weight 1125.84
_chemical_name_systematic
; 
 ? 
;
_space_group_IT_number 14
_symmetry_cell_setting monoclinic
_symmetry_space_group_name_Hall '-P 2ybc'
_symmetry_space_group_name_H-M 'P 1 21/c 1'
_atom_sites_solution_hydrogens geom
_atom_sites_solution_primary direct
_atom_sites_solution_secondary difmap
_audit_creation_method SHELXL-97
_cell_angle_alpha 90.00
_cell_angle_beta 111.394(2)
_cell_angle_gamma 90.00
_cell_formula_units_Z 2
_cell_length_a 12.7316(14)
_cell_length_b 14.2170(16)
_cell_length_c 14.8102(16)
_cell_measurement_reflns_used 6220
_cell_measurement_temperature 143(2)
_cell_measurement_theta_max 28.316
_cell_measurement_theta_min 2.237
_cell_volume 2496.0(5)
_computing_cell_refinement 'Bruker SMART'
_computing_data_collection 'Bruker SMART'
_computing_data_reduction 'Bruker SAINT'
_computing_molecular_graphics 'Bruker SHELXTL'
_computing_publication_material 'Bruker SHELXTL'
_computing_structure_refinement 'SHELXL-97 (Sheldrick, 1997)'
_computing_structure_solution 'SHELXS-97 (Sheldrick, 1990)'
_diffrn_ambient_temperature 143(2)
_diffrn_measured_fraction_theta_full 0.996
_diffrn_measured_fraction_theta_max 0.996
_diffrn_measurement_device_type 'CCD area detector'
_diffrn_measurement_method 'phi and omega scans'
_diffrn_radiation_monochromator graphite
_diffrn_radiation_source 'fine-focus sealed tube'
_diffrn_radiation_type MoK\a
_diffrn_radiation_wavelength 0.71073
_diffrn_reflns_av_R_equivalents 0.0257
_diffrn_reflns_av_sigmaI/netI 0.0278
_diffrn_reflns_limit_h_max 15
_diffrn_reflns_limit_h_min -14
_diffrn_reflns_limit_k_max 16
_diffrn_reflns_limit_k_min -16
_diffrn_reflns_limit_l_max 17
_diffrn_reflns_limit_l_min -11
_diffrn_reflns_number 12763
_diffrn_reflns_theta_full 25.10
_diffrn_reflns_theta_max 25.10
_diffrn_reflns_theta_min 1.72
_exptl_absorpt_coefficient_mu 1.124
_exptl_absorpt_correction_T_max 0.7291
_exptl_absorpt_correction_T_min 0.5979
_exptl_absorpt_correction_type multi-scan
_exptl_absorpt_process_details sadabs
_exptl_crystal_colour brown
_exptl_crystal_density_diffrn 1.498
_exptl_crystal_description block
_exptl_crystal_F_000 1156
_exptl_crystal_size_max 0.51
_exptl_crystal_size_mid 0.50
_exptl_crystal_size_min 0.30
_refine_diff_density_max 1.818
_refine_diff_density_min -1.219
_refine_diff_density_rms 0.127
_refine_ls_extinction_method none
_refine_ls_goodness_of_fit_ref 1.086
_refine_ls_hydrogen_treatment constr
_refine_ls_matrix_type full
_refine_ls_number_parameters 320
_refine_ls_number_reflns 4428
_refine_ls_number_restraints 0
_refine_ls_restrained_S_all 1.086
_refine_ls_R_factor_all 0.0738
_refine_ls_R_factor_gt 0.0676
_refine_ls_shift/su_max 0.000
_refine_ls_shift/su_mean 0.000
_refine_ls_structure_factor_coef Fsqd
_refine_ls_weighting_details 'calc w=1/[\s^2^(Fo^2^)+(0.1152P)^2^+8.5508P] where P=(Fo^2^+2Fc^2^)/3'
_refine_ls_weighting_scheme calc
_refine_ls_wR_factor_gt 0.1969
_refine_ls_wR_factor_ref 0.2025
_reflns_number_gt 3939
_reflns_number_total 4428
_reflns_threshold_expression >2sigma(I)
_cod_data_source_file ja067384zsi20061209_020001.cif
_cod_data_source_block 1
_cod_database_code 4109069

loop_
_symmetry_equiv_pos_as_xyz
'x, y, z'
'-x, y+1/2, -z+1/2'
'-x, -y, -z'
'x, -y-1/2, z-1/2'

loop_
_atom_site_label
_atom_site_type_symbol
_atom_site_fract_x
_atom_site_fract_y
_atom_site_fract_z
_atom_site_U_iso_or_equiv
_atom_site_adp_type
_atom_site_occupancy
_atom_site_symmetry_multiplicity
_atom_site_calc_flag
_atom_site_refinement_flags
O2 O 0.1357(4) 0.3863(3) 0.4411(3) 0.0517(11) Uani 1 1 d .
C14 C 0.1310(4) 0.2962(4) 0.4325(4) 0.0329(11) Uani 1 1 d .
C15 C 0.1860(4) 0.2355(3) 0.5050(4) 0.0325(11) Uani 1 1 d .
H15 H 0.1753 0.1702 0.4911 0.039 Uiso 1 1 calc R
C16 C 0.2579(4) 0.2616(3) 0.5996(4) 0.0283(10) Uani 1 1 d .
N2 N 0.2781(3) 0.3489(3) 0.6295(3) 0.0237(8) Uani 1 1 d .
C18 C 0.3516(4) 0.3654(3) 0.7282(3) 0.0260(10) Uani 1 1 d .
C19 C 0.3088(4) 0.3656(4) 0.8031(4) 0.0336(11) Uani 1 1 d .
H19 H 0.2313 0.3522 0.7887 0.040 Uiso 1 1 calc R
C20 C 0.3776(5) 0.3849(4) 0.8967(4) 0.0379(12) Uani 1 1 d .
H20 H 0.3471 0.3856 0.9465 0.045 Uiso 1 1 calc R
C21 C 0.4906(4) 0.4033(4) 0.9192(4) 0.0315(11) Uani 1 1 d .
H21 H 0.5381 0.4156 0.9844 0.038 Uiso 1 1 calc R
C22 C 0.5349(4) 0.4040(3) 0.8463(3) 0.0250(10) Uani 1 1 d .
Cu1 Cu 0.78813(5) 0.53848(4) 0.45040(4) 0.0238(2) Uani 1 1 d .
O3 O 0.7180(3) 0.4603(2) 0.3408(3) 0.0356(9) Uani 1 1 d .
N3 N 0.8313(4) 0.4592(3) 0.9376(3) 0.0309(9) Uani 1 1 d .
C3 C 0.8790(4) 0.4583(3) 0.7892(3) 0.0241(10) Uani 1 1 d .
O1 O 0.6956(3) 0.4259(2) 0.7977(2) 0.0231(7) Uani 1 1 d .
N1 N 0.8578(3) 0.4277(3) 0.5339(3) 0.0241(8) Uani 1 1 d .
N4 N 0.7304(4) 0.4431(3) 0.9541(3) 0.0300(9) Uani 1 1 d .
C2 C 0.8073(4) 0.4489(3) 0.8459(3) 0.0231(9) Uani 1 1 d .
C23 C 0.4647(4) 0.3844(3) 0.7504(3) 0.0248(10) Uani 1 1 d .
H23 H 0.4950 0.3842 0.7006 0.030 Uiso 1 1 calc R
C11 C 0.7387(4) 0.3735(3) 0.3303(3) 0.0288(10) Uani 1 1 d .
C7 C 0.9056(4) 0.4446(3) 0.6373(3) 0.0240(9) Uani 1 1 d .
C8 C 0.8382(4) 0.4348(3) 0.6908(3) 0.0226(9) Uani 1 1 d .
H8 H 0.7633 0.4118 0.6609 0.027 Uiso 1 1 calc R
C1 C 0.6544(4) 0.4243(3) 0.8709(3) 0.0238(9) Uani 1 1 d .
C4 C 0.9899(4) 0.4911(3) 0.8337(3) 0.0281(10) Uani 1 1 d .
H4 H 1.0183 0.5067 0.9006 0.034 Uiso 1 1 calc R
C9 C 0.8604(4) 0.3419(4) 0.5021(4) 0.0304(11) Uani 1 1 d .
C10 C 0.8067(5) 0.3162(3) 0.4036(4) 0.0354(12) Uani 1 1 d .
H10 H 0.8185 0.2538 0.3864 0.043 Uiso 1 1 calc R
C12 C 0.6820(5) 0.3348(4) 0.2303(4) 0.0429(14) Uani 1 1 d .
H12A H 0.6007 0.3296 0.2160 0.064 Uiso 1 1 calc R
H12B H 0.7128 0.2725 0.2263 0.064 Uiso 1 1 calc R
H12C H 0.6952 0.3770 0.1832 0.064 Uiso 1 1 calc R
C6 C 1.0156(4) 0.4767(4) 0.6817(4) 0.0316(11) Uani 1 1 d .
H6 H 1.0629 0.4824 0.6450 0.038 Uiso 1 1 calc R
C5 C 1.0572(4) 0.5004(4) 0.7800(4) 0.0316(11) Uani 1 1 d .
H5 H 1.1322 0.5231 0.8097 0.038 Uiso 1 1 calc R
C13 C 0.0593(5) 0.2636(4) 0.3327(4) 0.0434(14) Uani 1 1 d .
H13A H -0.0184 0.2852 0.3172 0.065 Uiso 1 1 calc R
H13B H 0.0606 0.1947 0.3302 0.065 Uiso 1 1 calc R
H13C H 0.0888 0.2896 0.2854 0.065 Uiso 1 1 calc R
C17 C 0.3144(6) 0.1822(4) 0.6675(5) 0.0502(16) Uani 1 1 d .
H17A H 0.3951 0.1956 0.6990 0.075 Uiso 1 1 calc R
H17B H 0.3043 0.1234 0.6307 0.075 Uiso 1 1 calc R
H17C H 0.2804 0.1758 0.7168 0.075 Uiso 1 1 calc R
C24 C 0.9209(6) 0.2649(4) 0.5710(4) 0.0459(14) Uani 1 1 d .
H24A H 1.0010 0.2810 0.6016 0.069 Uiso 1 1 calc R
H24B H 0.9131 0.2057 0.5353 0.069 Uiso 1 1 calc R
H24C H 0.8881 0.2579 0.6211 0.069 Uiso 1 1 calc R
Cl1 Cl 0.3831(2) 0.0883(2) 0.91313(17) 0.0919(8) Uani 1 1 d .
C25 C 0.5152(6) 0.1394(6) 0.9271(5) 0.067(2) Uani 1 1 d .
H25A H 0.5669 0.0904 0.9199 0.081 Uiso 1 1 calc R
H25B H 0.5050 0.1875 0.8762 0.081 Uiso 1 1 calc R
Cl2 Cl 0.5732(2) 0.19128(15) 1.04172(14) 0.0807(7) Uani 1 1 d .

loop_
_atom_site_aniso_label
_atom_site_aniso_U_11
_atom_site_aniso_U_22
_atom_site_aniso_U_33
_atom_site_aniso_U_23
_atom_site_aniso_U_13
_atom_site_aniso_U_12
O2 0.078(3) 0.0222(19) 0.033(2) -0.0032(16) -0.006(2) -0.0005(19)
C14 0.033(3) 0.026(2) 0.035(3) -0.011(2) 0.006(2) -0.001(2)
C15 0.034(3) 0.020(2) 0.041(3) -0.008(2) 0.011(2) -0.004(2)
C16 0.029(2) 0.024(2) 0.029(3) 0.000(2) 0.008(2) -0.0016(19)
N2 0.0222(19) 0.0229(19) 0.024(2) -0.0022(16) 0.0062(16) -0.0018(15)
C18 0.028(2) 0.024(2) 0.025(2) 0.0023(19) 0.0080(19) 0.0026(18)
C19 0.033(3) 0.038(3) 0.033(3) 0.004(2) 0.015(2) 0.001(2)
C20 0.046(3) 0.043(3) 0.034(3) 0.000(2) 0.024(2) 0.003(2)
C21 0.042(3) 0.031(3) 0.023(2) -0.003(2) 0.013(2) -0.001(2)
C22 0.029(2) 0.022(2) 0.021(2) 0.0007(18) 0.0047(19) 0.0023(18)
Cu1 0.0278(4) 0.0183(3) 0.0219(3) -0.0030(2) 0.0050(2) -0.0019(2)
O3 0.044(2) 0.0225(18) 0.0292(19) -0.0040(14) -0.0006(16) -0.0006(15)
N3 0.030(2) 0.035(2) 0.020(2) -0.0041(17) 0.0000(17) -0.0035(17)
C3 0.022(2) 0.024(2) 0.020(2) -0.0012(18) 0.0009(18) 0.0021(17)
O1 0.0217(15) 0.0290(17) 0.0141(14) -0.0009(13) 0.0011(12) 0.0011(13)
N1 0.0249(19) 0.023(2) 0.022(2) -0.0021(16) 0.0061(16) -0.0001(15)
N4 0.034(2) 0.033(2) 0.020(2) -0.0032(17) 0.0064(17) -0.0048(18)
C2 0.025(2) 0.020(2) 0.018(2) -0.0032(17) 0.0000(18) 0.0000(17)
C23 0.029(2) 0.023(2) 0.020(2) -0.0009(18) 0.0064(19) 0.0002(18)
C11 0.035(3) 0.026(2) 0.023(2) -0.005(2) 0.008(2) -0.007(2)
C7 0.026(2) 0.021(2) 0.019(2) -0.0016(18) 0.0013(19) 0.0015(18)
C8 0.019(2) 0.019(2) 0.024(2) -0.0014(18) 0.0007(18) -0.0009(17)
C1 0.032(2) 0.020(2) 0.018(2) 0.0015(17) 0.0083(19) 0.0032(18)
C4 0.028(2) 0.024(2) 0.022(2) -0.0034(19) -0.0021(19) -0.0011(19)
C9 0.035(3) 0.028(2) 0.028(3) -0.006(2) 0.011(2) -0.001(2)
C10 0.053(3) 0.020(2) 0.033(3) -0.006(2) 0.015(3) 0.001(2)
C12 0.064(4) 0.032(3) 0.026(3) -0.008(2) 0.008(3) -0.009(3)
C6 0.026(2) 0.031(3) 0.037(3) -0.001(2) 0.011(2) -0.002(2)
C5 0.020(2) 0.032(3) 0.035(3) -0.003(2) 0.001(2) -0.003(2)
C13 0.045(3) 0.036(3) 0.037(3) -0.015(2) 0.000(3) -0.003(2)
C17 0.062(4) 0.025(3) 0.049(4) 0.002(3) 0.003(3) 0.004(3)
C24 0.063(4) 0.030(3) 0.037(3) -0.004(2) 0.009(3) 0.010(3)
Cl1 0.0843(15) 0.1050(19) 0.0725(14) 0.0116(13) 0.0121(12) -0.0318(13)
C25 0.067(5) 0.081(5) 0.052(4) 0.001(4) 0.020(4) -0.001(4)
Cl2 0.0967(15) 0.0647(12) 0.0507(11) 0.0015(9) -0.0086(10) 0.0030(11)

loop_
_atom_type_symbol
_atom_type_description
_atom_type_scat_dispersion_real
_atom_type_scat_dispersion_imag
_atom_type_scat_source
C C 0.0033 0.0016 'International Tables Vol C Tables 4.2.6.8 and 6.1.1.4'
H H 0.0000 0.0000 'International Tables Vol C Tables 4.2.6.8 and 6.1.1.4'
N N 0.0061 0.0033 'International Tables Vol C Tables 4.2.6.8 and 6.1.1.4'
O O 0.0106 0.0060 'International Tables Vol C Tables 4.2.6.8 and 6.1.1.4'
Cu Cu 0.3201 1.2651 'International Tables Vol C Tables 4.2.6.8 and 6.1.1.4'
Cl Cl 0.1484 0.1585 'International Tables Vol C Tables 4.2.6.8 and 6.1.1.4'

loop_
_geom_angle_atom_site_label_1
_geom_angle_atom_site_label_2
_geom_angle_atom_site_label_3
_geom_angle
_geom_angle_site_symmetry_1
_geom_angle_site_symmetry_3
C14 O2 Cu1 130.0(4) . 3_666
O2 C14 C15 124.3(5) . .
O2 C14 C13 113.3(5) . .
C15 C14 C13 122.5(5) . .
C14 C15 C16 125.3(4) . .
C14 C15 H15 117.3 . .
C16 C15 H15 117.3 . .
N2 C16 C15 124.0(4) . .
N2 C16 C17 119.8(5) . .
C15 C16 C17 116.3(4) . .
C16 N2 C18 118.2(4) . .
C16 N2 Cu1 125.0(3) . 3_666
C18 N2 Cu1 116.8(3) . 3_666
C23 C18 C19 118.9(4) . .
C23 C18 N2 120.6(4) . .
C19 C18 N2 120.5(4) . .
C20 C19 C18 120.7(5) . .
C20 C19 H19 119.6 . .
C18 C19 H19 119.6 . .
C19 C20 C21 120.5(5) . .
C19 C20 H20 119.8 . .
C21 C20 H20 119.8 . .
C20 C21 C22 119.9(5) . .
C20 C21 H21 120.1 . .
C22 C21 H21 120.1 . .
C21 C22 C23 119.8(4) . .
C21 C22 C1 119.3(4) . .
C23 C22 C1 120.9(4) . .
O2 Cu1 O3 177.22(19) 3_666 .
O2 Cu1 N2 91.46(16) 3_666 3_666
O3 Cu1 N2 89.84(15) . 3_666
O2 Cu1 N1 86.86(16) 3_666 .
O3 Cu1 N1 91.83(15) . .
N2 Cu1 N1 178.29(16) 3_666 .
C11 O3 Cu1 127.8(3) . .
C2 N3 N4 106.4(4) . .
C8 C3 C4 119.8(4) . .
C8 C3 C2 120.4(4) . .
C4 C3 C2 119.8(4) . .
C1 O1 C2 102.4(3) . .
C9 N1 C7 118.6(4) . .
C9 N1 Cu1 125.1(3) . .
C7 N1 Cu1 116.4(3) . .
C1 N4 N3 106.4(4) . .
N3 C2 O1 112.2(4) . .
N3 C2 C3 129.8(4) . .
O1 C2 C3 118.0(4) . .
C18 C23 C22 120.2(4) . .
C18 C23 H23 119.9 . .
C22 C23 H23 119.9 . .
O3 C11 C10 124.7(4) . .
O3 C11 C12 115.3(5) . .
C10 C11 C12 119.9(5) . .
C8 C7 C6 119.7(4) . .
C8 C7 N1 119.0(4) . .
C6 C7 N1 121.1(4) . .
C7 C8 C3 120.3(4) . .
C7 C8 H8 119.8 . .
C3 C8 H8 119.8 . .
N4 C1 O1 112.6(4) . .
N4 C1 C22 129.2(4) . .
O1 C1 C22 118.2(4) . .
C5 C4 C3 119.7(4) . .
C5 C4 H4 120.2 . .
C3 C4 H4 120.2 . .
N1 C9 C10 122.9(5) . .
N1 C9 C24 120.5(4) . .
C10 C9 C24 116.6(4) . .
C11 C10 C9 125.9(5) . .
C11 C10 H10 117.0 . .
C9 C10 H10 117.0 . .
C11 C12 H12A 109.5 . .
C11 C12 H12B 109.5 . .
H12A C12 H12B 109.5 . .
C11 C12 H12C 109.5 . .
H12A C12 H12C 109.5 . .
H12B C12 H12C 109.5 . .
C7 C6 C5 120.4(5) . .
C7 C6 H6 119.8 . .
C5 C6 H6 119.8 . .
C4 C5 C6 120.1(4) . .
C4 C5 H5 120.0 . .
C6 C5 H5 120.0 . .
C14 C13 H13A 109.5 . .
C14 C13 H13B 109.5 . .
H13A C13 H13B 109.5 . .
C14 C13 H13C 109.5 . .
H13A C13 H13C 109.5 . .
H13B C13 H13C 109.5 . .
C16 C17 H17A 109.5 . .
C16 C17 H17B 109.5 . .
H17A C17 H17B 109.5 . .
C16 C17 H17C 109.5 . .
H17A C17 H17C 109.5 . .
H17B C17 H17C 109.5 . .
C9 C24 H24A 109.5 . .
C9 C24 H24B 109.5 . .
H24A C24 H24B 109.5 . .
C9 C24 H24C 109.5 . .
H24A C24 H24C 109.5 . .
H24B C24 H24C 109.5 . .
Cl2 C25 Cl1 109.4(4) . .
Cl2 C25 H25A 109.8 . .
Cl1 C25 H25A 109.8 . .
Cl2 C25 H25B 109.8 . .
Cl1 C25 H25B 109.8 . .
H25A C25 H25B 108.2 . .

loop_
_geom_bond_atom_site_label_1
_geom_bond_atom_site_label_2
_geom_bond_distance
_geom_bond_site_symmetry_2
O2 C14 1.287(6) .
O2 Cu1 1.878(4) 3_666
C14 C15 1.356(8) .
C14 C13 1.500(7) .
C15 C16 1.416(7) .
C15 H15 0.9500 .
C16 N2 1.311(6) .
C16 C17 1.509(7) .
N2 C18 1.439(6) .
N2 Cu1 1.987(4) 3_666
C18 C23 1.381(7) .
C18 C19 1.402(7) .
C19 C20 1.371(8) .
C19 H19 0.9500 .
C20 C21 1.379(8) .
C20 H20 0.9500 .
C21 C22 1.388(7) .
C21 H21 0.9500 .
C22 C23 1.403(6) .
C22 C1 1.459(7) .
Cu1 O2 1.878(4) 3_666
Cu1 O3 1.900(3) .
Cu1 N2 1.987(4) 3_666
Cu1 N1 1.999(4) .
O3 C11 1.283(6) .
N3 C2 1.287(6) .
N3 N4 1.411(6) .
C3 C8 1.398(6) .
C3 C4 1.402(7) .
C3 C2 1.455(7) .
O1 C1 1.366(5) .
O1 C2 1.378(5) .
N1 C9 1.312(6) .
N1 C7 1.448(6) .
N4 C1 1.286(6) .
C23 H23 0.9500 .
C11 C10 1.382(7) .
C11 C12 1.495(7) .
C7 C8 1.371(7) .
C7 C6 1.390(7) .
C8 H8 0.9500 .
C4 C5 1.371(7) .
C4 H4 0.9500 .
C9 C10 1.415(7) .
C9 C24 1.503(7) .
C10 H10 0.9500 .
C12 H12A 0.9800 .
C12 H12B 0.9800 .
C12 H12C 0.9800 .
C6 C5 1.396(7) .
C6 H6 0.9500 .
C5 H5 0.9500 .
C13 H13A 0.9800 .
C13 H13B 0.9800 .
C13 H13C 0.9800 .
C17 H17A 0.9800 .
C17 H17B 0.9800 .
C17 H17C 0.9800 .
C24 H24A 0.9800 .
C24 H24B 0.9800 .
C24 H24C 0.9800 .
Cl1 C25 1.774(8) .
C25 Cl2 1.749(8) .
C25 H25A 0.9900 .
C25 H25B 0.9900 .

loop_
_geom_torsion_atom_site_label_1
_geom_torsion_atom_site_label_2
_geom_torsion_atom_site_label_3
_geom_torsion_atom_site_label_4
_geom_torsion
_geom_torsion_site_symmetry_1
_geom_torsion_site_symmetry_4
Cu1 O2 C14 C15 -1.4(9) 3_666 .
Cu1 O2 C14 C13 179.4(4) 3_666 .
O2 C14 C15 C16 -1.4(9) . .
C13 C14 C15 C16 177.7(5) . .
C14 C15 C16 N2 1.8(9) . .
C14 C15 C16 C17 -177.4(5) . .
C15 C16 N2 C18 179.0(4) . .
C17 C16 N2 C18 -1.9(7) . .
C15 C16 N2 Cu1 0.4(7) . 3_666
C17 C16 N2 Cu1 179.6(4) . 3_666
C16 N2 C18 C23 96.4(5) . .
Cu1 N2 C18 C23 -85.0(5) 3_666 .
C16 N2 C18 C19 -85.9(6) . .
Cu1 N2 C18 C19 92.8(5) 3_666 .
C23 C18 C19 C20 0.4(8) . .
N2 C18 C19 C20 -177.4(5) . .
C18 C19 C20 C21 -0.8(8) . .
C19 C20 C21 C22 1.1(8) . .
C20 C21 C22 C23 -1.0(7) . .
C20 C21 C22 C1 179.5(5) . .
N2 Cu1 O3 C11 165.7(4) 3_666 .
N1 Cu1 O3 C11 -13.9(4) . .
O2 Cu1 N1 C9 -166.4(4) 3_666 .
O3 Cu1 N1 C9 11.2(4) . .
O2 Cu1 N1 C7 15.5(3) 3_666 .
O3 Cu1 N1 C7 -167.0(3) . .
C2 N3 N4 C1 0.1(5) . .
N4 N3 C2 O1 -0.4(5) . .
N4 N3 C2 C3 179.2(4) . .
C1 O1 C2 N3 0.5(5) . .
C1 O1 C2 C3 -179.2(4) . .
C8 C3 C2 N3 173.6(5) . .
C4 C3 C2 N3 -6.2(8) . .
C8 C3 C2 O1 -6.7(6) . .
C4 C3 C2 O1 173.4(4) . .
C19 C18 C23 C22 -0.3(7) . .
N2 C18 C23 C22 177.5(4) . .
C21 C22 C23 C18 0.6(7) . .
C1 C22 C23 C18 -179.9(4) . .
Cu1 O3 C11 C10 9.6(8) . .
Cu1 O3 C11 C12 -171.2(4) . .
C9 N1 C7 C8 -88.8(5) . .
Cu1 N1 C7 C8 89.5(4) . .
C9 N1 C7 C6 95.6(6) . .
Cu1 N1 C7 C6 -86.1(5) . .
C6 C7 C8 C3 1.1(7) . .
N1 C7 C8 C3 -174.5(4) . .
C4 C3 C8 C7 -0.8(7) . .
C2 C3 C8 C7 179.4(4) . .
N3 N4 C1 O1 0.2(5) . .
N3 N4 C1 C22 -178.7(4) . .
C2 O1 C1 N4 -0.5(5) . .
C2 O1 C1 C22 178.6(4) . .
C21 C22 C1 N4 -0.1(8) . .
C23 C22 C1 N4 -179.6(5) . .
C21 C22 C1 O1 -179.1(4) . .
C23 C22 C1 O1 1.4(6) . .
C8 C3 C4 C5 0.5(7) . .
C2 C3 C4 C5 -179.7(4) . .
C7 N1 C9 C10 173.8(5) . .
Cu1 N1 C9 C10 -4.3(7) . .
C7 N1 C9 C24 -5.3(7) . .
Cu1 N1 C9 C24 176.5(4) . .
O3 C11 C10 C9 2.8(9) . .
C12 C11 C10 C9 -176.4(5) . .
N1 C9 C10 C11 -5.2(9) . .
C24 C9 C10 C11 174.0(5) . .
C8 C7 C6 C5 -1.2(7) . .
N1 C7 C6 C5 174.4(4) . .
C3 C4 C5 C6 -0.5(7) . .
C7 C6 C5 C4 0.9(8) . .
